data_4301670
loop_
_publ_author_name
'Xinping Wang'
'Chengbao Ni'
'Zhongliang Zhu'
'James C. Fettinger'
'Philip P. Power'

_publ_section_title
;
N-H and N=C Bond Formation via Germanium(III) Diradicaloid Intermediates
and C-S Bond Cleavage in Reactions of the Digermyne Ar'GeGeAr' (Ar'
= C6H3-2,6-(C6H3-2,6-Pri2)2) with Azides
;
_journal_name_full 'Inorganic Chemistry'
_journal_page_first 2464
_journal_page_last 2470
_journal_paper_doi 10.1021/ic801713v
_journal_volume 48
_journal_year 2009
_chemical_formula_moiety C43H49GeNS2,0.5(C6H14)
_chemical_formula_sum 'C46 H56 Ge N S2'
_chemical_formula_weight 759.67
_chemical_name_common GeSPhNCH2
_chemical_name_systematic
;

 ?

;
_space_group_IT_number 15
_symmetry_cell_setting monoclinic
_symmetry_space_group_name_Hall '-C 2yc'
_symmetry_space_group_name_H-M 'C 1 2/c 1'
_atom_sites_solution_hydrogens geom
_atom_sites_solution_primary direct
_atom_sites_solution_secondary difmap
_audit_creation_method SHELXL-97
_cell_angle_alpha 90.00
_cell_angle_beta 91.4390(10)
_cell_angle_gamma 90.00
_cell_formula_units_Z 8
_cell_length_a 42.263(4)
_cell_length_b 9.9426(9)
_cell_length_c 19.4813(17)
_cell_measurement_temperature 90(2)
_cell_volume 8183.5(13)
_computing_cell_refinement 'SAINT (7.46A) (Bruker, 2006)'
_computing_data_collection 'Apex (2008)'
_computing_data_reduction 'SAINT (7.46A) (Bruker, 2006)'
_computing_molecular_graphics 'SHELXTL 5.1, XP (Sheldrick, 1994)'
_computing_publication_material SHELXL97
_computing_structure_refinement 'SHELXL-97 (Sheldrick, 2008)'
_computing_structure_solution 'SHELXS-97 (Sheldrick, 2008)'
_diffrn_ambient_temperature 90(2)
_diffrn_measured_fraction_theta_full 0.987
_diffrn_measured_fraction_theta_max 0.987
_diffrn_measurement_device_type 'Bruker P4'
_diffrn_measurement_method '\w scans'
_diffrn_radiation_monochromator graphite
_diffrn_radiation_source 'fine-focus sealed tube'
_diffrn_radiation_type MoK\a
_diffrn_radiation_wavelength 0.71073
_diffrn_reflns_av_R_equivalents 0.0325
_diffrn_reflns_av_sigmaI/netI 0.0294
_diffrn_reflns_limit_h_max 54
_diffrn_reflns_limit_h_min -54
_diffrn_reflns_limit_k_max 12
_diffrn_reflns_limit_k_min -12
_diffrn_reflns_limit_l_max 24
_diffrn_reflns_limit_l_min -25
_diffrn_reflns_number 31538
_diffrn_reflns_theta_full 27.33
_diffrn_reflns_theta_max 27.33
_diffrn_reflns_theta_min 2.70
_exptl_absorpt_coefficient_mu 0.883
_exptl_absorpt_correction_type multi-scan
_exptl_absorpt_process_details 'SADABS V2008/2 (Sheldrick, 2008)'
_exptl_crystal_colour colorless
_exptl_crystal_density_diffrn 1.233
_exptl_crystal_density_meas 0
_exptl_crystal_density_method 'not measured'
_exptl_crystal_description multi-facted
_exptl_crystal_F_000 3224
_exptl_crystal_size_max 0.445
_exptl_crystal_size_mid 0.401
_exptl_crystal_size_min 0.218
_refine_diff_density_max 1.489
_refine_diff_density_min -0.364
_refine_diff_density_rms 0.076
_refine_ls_extinction_method none
_refine_ls_goodness_of_fit_ref 1.090
_refine_ls_hydrogen_treatment mixed
_refine_ls_matrix_type full
_refine_ls_number_parameters 495
_refine_ls_number_reflns 9229
_refine_ls_number_restraints 0
_refine_ls_restrained_S_all 1.090
_refine_ls_R_factor_all 0.0467
_refine_ls_R_factor_gt 0.0385
_refine_ls_shift/su_max 0.001
_refine_ls_shift/su_mean 0.000
_refine_ls_structure_factor_coef Fsqd
_refine_ls_weighting_details 'calc w=1/[\s^2^(Fo^2^)+(0.0673P)^2^+5.6069P] where P=(Fo^2^+2Fc^2^)/3'
_refine_ls_weighting_scheme calc
_refine_ls_wR_factor_gt 0.1074
_refine_ls_wR_factor_ref 0.1113
_reflns_number_gt 7834
_reflns_number_total 9229
_reflns_threshold_expression >2sigma(I)
_cod_data_source_file ic801713v_si_001_4.cif
_cod_data_source_block cbn40fmi
_cod_depositor_comments
;
The following automatic conversions were performed:
'_symmetry_cell_setting' value 'Monoclinic' changed to 'monoclinic'
according to '/home/saulius/struct/CIF-dictionaries/cif_core.dic'
dictionary named 'cif_core.dic' version 2.4.1 from 2010-06-29.

Automatic conversion script
Id: cif_fix_enum 1527 2010-12-29 10:47:43Z saulius 
;
_cod_original_sg_symbol_H-M 'C 2/c'
_cod_database_code 4301670

loop_
_symmetry_equiv_pos_as_xyz
'x, y, z'
'-x, y, -z+1/2'
'x+1/2, y+1/2, z'
'-x+1/2, y+1/2, -z+1/2'
'-x, -y, -z'
'x, -y, z-1/2'
'-x+1/2, -y+1/2, -z'
'x+1/2, -y+1/2, z-1/2'

loop_
_atom_site_label
_atom_site_type_symbol
_atom_site_fract_x
_atom_site_fract_y
_atom_site_fract_z
_atom_site_U_iso_or_equiv
_atom_site_adp_type
_atom_site_occupancy
_atom_site_symmetry_multiplicity
_atom_site_calc_flag
_atom_site_refinement_flags
_atom_site_disorder_assembly
_atom_site_disorder_group
Ge1 Ge 0.141995(4) 0.521844(19) 0.229732(10) 0.01951(8) Uani 1 1 d . . .
S1 S 0.144129(12) 0.55784(5) 0.34392(3) 0.02661(12) Uani 1 1 d . . .
S2 S 0.186637(12) 0.43114(5) 0.19343(3) 0.02952(13) Uani 1 1 d . . .
C1 C 0.10488(4) 0.40316(18) 0.21911(9) 0.0188(3) Uani 1 1 d . . .
C2 C 0.10812(4) 0.26236(18) 0.22146(9) 0.0193(4) Uani 1 1 d . . .
C3 C 0.08107(5) 0.18160(19) 0.22209(10) 0.0228(4) Uani 1 1 d . . .
H3 H 0.0833 0.0866 0.2243 0.035(6) Uiso 1 1 calc R . .
C4 C 0.05109(5) 0.2373(2) 0.21954(10) 0.0254(4) Uani 1 1 d . . .
H4 H 0.0329 0.1815 0.2214 0.023(5) Uiso 1 1 calc R . .
C5 C 0.04796(5) 0.37571(19) 0.21426(10) 0.0243(4) Uani 1 1 d . . .
H5 H 0.0274 0.4141 0.2110 0.033(6) Uiso 1 1 calc R . .
C6 C 0.07428(4) 0.45974(18) 0.21354(9) 0.0196(4) Uani 1 1 d . . .
C7 C 0.13899(4) 0.18822(19) 0.21815(10) 0.0202(4) Uani 1 1 d . . .
C8 C 0.15034(5) 0.15206(18) 0.15315(10) 0.0229(4) Uani 1 1 d . . .
C9 C 0.17739(5) 0.0723(2) 0.15023(11) 0.0274(4) Uani 1 1 d . . .
H9 H 0.1853 0.0474 0.1069 0.035(7) Uiso 1 1 calc R . .
C10 C 0.19282(5) 0.0292(2) 0.20959(12) 0.0296(5) Uani 1 1 d . . .
H10 H 0.2113 -0.0248 0.2068 0.027(6) Uiso 1 1 calc R . .
C11 C 0.18145(5) 0.0643(2) 0.27319(11) 0.0269(4) Uani 1 1 d . . .
H11 H 0.1923 0.0340 0.3136 0.039(7) Uiso 1 1 calc R . .
C12 C 0.15444(4) 0.14327(18) 0.27894(10) 0.0220(4) Uani 1 1 d . . .
C13 C 0.13290(5) 0.1929(2) 0.08694(10) 0.0280(4) Uani 1 1 d . . .
H13 H 0.1187 0.2702 0.0979 0.026(6) Uiso 1 1 calc R . .
C14 C 0.15507(6) 0.2391(3) 0.03058(12) 0.0430(6) Uani 1 1 d . . .
H14A H 0.1696 0.3076 0.0491 0.064 Uiso 1 1 calc R . .
H14B H 0.1426 0.2772 -0.0077 0.064 Uiso 1 1 calc R . .
H14C H 0.1672 0.1620 0.0143 0.064 Uiso 1 1 calc R . .
C15 C 0.11191(6) 0.0773(3) 0.06019(12) 0.0374(5) Uani 1 1 d . . .
H15A H 0.1252 -0.0003 0.0494 0.056 Uiso 1 1 calc R . .
H15B H 0.1003 0.1064 0.0187 0.056 Uiso 1 1 calc R . .
H15C H 0.0969 0.0520 0.0955 0.056 Uiso 1 1 calc R . .
C16 C 0.14081(5) 0.1725(2) 0.34878(10) 0.0246(4) Uani 1 1 d . . .
H16 H 0.1264 0.2517 0.3439 0.020(5) Uiso 1 1 calc R . .
C17 C 0.16633(5) 0.2064(2) 0.40332(11) 0.0324(5) Uani 1 1 d . . .
H17A H 0.1793 0.1265 0.4128 0.049 Uiso 1 1 calc R . .
H17B H 0.1562 0.2355 0.4456 0.049 Uiso 1 1 calc R . .
H17C H 0.1798 0.2789 0.3864 0.049 Uiso 1 1 calc R . .
C18 C 0.12121(6) 0.0521(2) 0.37276(12) 0.0354(5) Uani 1 1 d . . .
H18A H 0.1048 0.0311 0.3379 0.053 Uiso 1 1 calc R . .
H18B H 0.1112 0.0745 0.4162 0.053 Uiso 1 1 calc R . .
H18C H 0.1351 -0.0260 0.3795 0.053 Uiso 1 1 calc R . .
C19 C 0.06743(4) 0.60604(18) 0.19993(9) 0.0194(4) Uani 1 1 d . . .
C20 C 0.05878(4) 0.69287(19) 0.25294(9) 0.0204(4) Uani 1 1 d . . .
C21 C 0.04959(5) 0.82405(19) 0.23593(10) 0.0253(4) Uani 1 1 d . . .
H21 H 0.0436 0.8841 0.2712 0.024(6) Uiso 1 1 calc R . .
C22 C 0.04906(5) 0.86782(19) 0.16843(11) 0.0267(4) Uani 1 1 d . . .
H22 H 0.0426 0.9570 0.1577 0.029(6) Uiso 1 1 calc R . .
C23 C 0.05797(5) 0.7819(2) 0.11662(10) 0.0253(4) Uani 1 1 d . . .
H23 H 0.0577 0.8129 0.0705 0.028(6) Uiso 1 1 calc R . .
C24 C 0.06737(4) 0.65044(19) 0.13113(10) 0.0225(4) Uani 1 1 d . . .
C25 C 0.05764(4) 0.64679(19) 0.32747(10) 0.0222(4) Uani 1 1 d . . .
H25 H 0.0700 0.5612 0.3320 0.021(5) Uiso 1 1 calc R . .
C26 C 0.07227(5) 0.7496(2) 0.37768(10) 0.0276(4) Uani 1 1 d . . .
H26A H 0.0938 0.7711 0.3639 0.041 Uiso 1 1 calc R . .
H26B H 0.0729 0.7116 0.4241 0.041 Uiso 1 1 calc R . .
H26C H 0.0594 0.8316 0.3771 0.041 Uiso 1 1 calc R . .
C27 C 0.02345(5) 0.6177(2) 0.34647(11) 0.0331(5) Uani 1 1 d . . .
H27A H 0.0108 0.6998 0.3411 0.050 Uiso 1 1 calc R . .
H27B H 0.0229 0.5871 0.3943 0.050 Uiso 1 1 calc R . .
H27C H 0.0147 0.5475 0.3162 0.050 Uiso 1 1 calc R . .
C28 C 0.07625(5) 0.5575(2) 0.07253(10) 0.0298(4) Uani 1 1 d . . .
H28 H 0.0887 0.4811 0.0929 0.029(6) Uiso 1 1 calc R . .
C29 C 0.09689(7) 0.6253(3) 0.01941(12) 0.0471(6) Uani 1 1 d . . .
H29A H 0.0845 0.6944 -0.0051 0.071 Uiso 1 1 calc R . .
H29B H 0.1041 0.5579 -0.0134 0.071 Uiso 1 1 calc R . .
H29C H 0.1153 0.6669 0.0426 0.071 Uiso 1 1 calc R . .
C30 C 0.04613(7) 0.4982(3) 0.03878(13) 0.0431(6) Uani 1 1 d . . .
H30A H 0.0340 0.4504 0.0734 0.065 Uiso 1 1 calc R . .
H30B H 0.0520 0.4353 0.0025 0.065 Uiso 1 1 calc R . .
H30C H 0.0332 0.5709 0.0189 0.065 Uiso 1 1 calc R . .
C31 C 0.18299(5) 0.6184(2) 0.36390(10) 0.0263(4) Uani 1 1 d . . .
C32 C 0.19736(6) 0.7197(3) 0.32774(13) 0.0407(5) Uani 1 1 d . . .
H32 H 0.1870 0.7574 0.2884 0.053(8) Uiso 1 1 calc R . .
C33 C 0.22734(6) 0.7670(3) 0.34914(14) 0.0461(6) Uani 1 1 d . . .
H33 H 0.2371 0.8375 0.3243 0.067(10) Uiso 1 1 calc R . .
C34 C 0.24261(6) 0.7132(3) 0.40489(14) 0.0428(6) Uani 1 1 d . . .
H34 H 0.2631 0.7439 0.4182 0.060(9) Uiso 1 1 calc R . .
C35 C 0.22779(6) 0.6122(3) 0.44254(14) 0.0458(6) Uani 1 1 d . . .
H35 H 0.2380 0.5762 0.4825 0.058(9) Uiso 1 1 calc R . .
C36 C 0.19831(6) 0.5648(2) 0.42169(12) 0.0373(5) Uani 1 1 d . . .
H36 H 0.1885 0.4953 0.4470 0.047(8) Uiso 1 1 calc R . .
C37 C 0.20658(5) 0.5727(2) 0.15809(11) 0.0273(4) Uani 1 1 d . . .
C38 C 0.19695(6) 0.6263(3) 0.09523(12) 0.0364(5) Uani 1 1 d . . .
H38 H 0.1787 0.5920 0.0718 0.049(8) Uiso 1 1 calc R . .
C39 C 0.21426(6) 0.7308(3) 0.06673(13) 0.0450(6) Uani 1 1 d . . .
H39 H 0.2077 0.7682 0.0238 0.060(9) Uiso 1 1 calc R . .
C40 C 0.24079(6) 0.7797(3) 0.10071(14) 0.0421(6) Uani 1 1 d . . .
H40 H 0.2525 0.8507 0.0809 0.061(9) Uiso 1 1 calc R . .
C41 C 0.25041(5) 0.7271(2) 0.16261(14) 0.0394(5) Uani 1 1 d . . .
H41 H 0.2686 0.7623 0.1858 0.067(10) Uiso 1 1 calc R . .
C42 C 0.23351(5) 0.6218(2) 0.19184(12) 0.0331(5) Uani 1 1 d . . .
H42 H 0.2404 0.5840 0.2345 0.029(6) Uiso 1 1 calc R . .
N43 N 0.13676(4) 0.67997(17) 0.17953(9) 0.0271(4) Uani 1 1 d . . .
C44 C 0.13306(5) 0.7904(2) 0.20988(12) 0.0299(4) Uani 1 1 d . . .
H44A H 0.1325(6) 0.802(3) 0.2610(14) 0.041(7) Uiso 1 1 d . . .
H44B H 0.1304(7) 0.873(3) 0.1853(14) 0.049(8) Uiso 1 1 d . . .
C51 C 0.02449(8) 0.1981(4) 0.38500(17) 0.0629(8) Uani 1 1 d . . .
H51A H 0.0465 0.1952 0.4018 0.094 Uiso 1 1 calc R . .
H51B H 0.0194 0.2894 0.3693 0.094 Uiso 1 1 calc R . .
H51C H 0.0216 0.1349 0.3468 0.094 Uiso 1 1 calc R . .
C52 C 0.00261(7) 0.1590(2) 0.44312(13) 0.0459(6) Uani 1 1 d . . .
H52A H 0.0048 0.2257 0.4807 0.055(8) Uiso 1 1 calc R . .
H52B H -0.0196 0.1607 0.4259 0.014(5) Uiso 1 1 calc R . .
C53 C 0.01039(6) 0.0195(2) 0.47100(12) 0.0360(5) Uani 1 1 d . . .
H53A H 0.0079 -0.0471 0.4335 0.058(9) Uiso 1 1 calc R . .
H53B H 0.0328 0.0175 0.4872 0.031(6) Uiso 1 1 calc R . .

loop_
_atom_site_aniso_label
_atom_site_aniso_U_11
_atom_site_aniso_U_22
_atom_site_aniso_U_33
_atom_site_aniso_U_23
_atom_site_aniso_U_13
_atom_site_aniso_U_12
Ge1 0.01576(11) 0.01587(12) 0.02700(12) 0.00078(7) 0.00280(8) -0.00180(7)
S1 0.0214(2) 0.0307(3) 0.0278(2) -0.00053(19) 0.00234(19) -0.00359(19)
S2 0.0216(3) 0.0228(2) 0.0445(3) -0.0007(2) 0.0089(2) -0.00089(19)
C1 0.0173(9) 0.0177(8) 0.0216(8) 0.0012(7) 0.0013(7) -0.0020(7)
C2 0.0185(9) 0.0185(8) 0.0210(8) 0.0006(7) 0.0008(7) -0.0010(7)
C3 0.0235(10) 0.0164(9) 0.0285(9) 0.0012(7) 0.0010(7) -0.0022(7)
C4 0.0192(9) 0.0224(9) 0.0346(10) 0.0005(8) 0.0006(8) -0.0041(8)
C5 0.0169(9) 0.0229(9) 0.0329(10) -0.0003(8) -0.0014(7) 0.0004(7)
C6 0.0199(9) 0.0177(9) 0.0214(8) 0.0007(7) 0.0017(7) 0.0005(7)
C7 0.0174(9) 0.0139(8) 0.0293(9) 0.0003(7) 0.0019(7) -0.0017(7)
C8 0.0229(9) 0.0171(9) 0.0290(10) -0.0001(7) 0.0042(7) -0.0034(7)
C9 0.0248(10) 0.0241(10) 0.0337(10) -0.0054(8) 0.0089(8) -0.0018(8)
C10 0.0198(10) 0.0237(10) 0.0455(12) -0.0058(8) 0.0033(9) 0.0034(8)
C11 0.0219(10) 0.0227(9) 0.0358(11) -0.0016(8) -0.0046(8) 0.0016(8)
C12 0.0193(9) 0.0171(8) 0.0296(10) -0.0004(7) 0.0005(7) -0.0025(7)
C13 0.0325(11) 0.0251(10) 0.0265(10) 0.0006(8) 0.0054(8) 0.0006(8)
C14 0.0490(15) 0.0474(14) 0.0329(12) 0.0062(10) 0.0076(10) -0.0079(12)
C15 0.0412(13) 0.0412(13) 0.0296(11) 0.0012(9) -0.0038(9) -0.0089(11)
C16 0.0245(10) 0.0234(9) 0.0259(9) 0.0016(7) -0.0008(7) 0.0007(8)
C17 0.0312(11) 0.0344(11) 0.0313(10) -0.0059(9) -0.0047(9) 0.0029(9)
C18 0.0387(13) 0.0355(12) 0.0320(11) 0.0071(9) 0.0023(9) -0.0078(10)
C19 0.0132(8) 0.0184(8) 0.0265(9) 0.0014(7) -0.0005(7) -0.0008(7)
C20 0.0158(8) 0.0189(9) 0.0265(9) -0.0002(7) -0.0007(7) -0.0014(7)
C21 0.0251(10) 0.0184(9) 0.0323(10) -0.0034(7) -0.0027(8) -0.0001(8)
C22 0.0268(10) 0.0165(9) 0.0365(11) 0.0037(8) -0.0057(8) 0.0001(8)
C23 0.0248(10) 0.0237(10) 0.0271(9) 0.0060(7) -0.0028(8) -0.0026(8)
C24 0.0182(9) 0.0233(9) 0.0258(9) 0.0016(7) 0.0000(7) -0.0010(7)
C25 0.0196(9) 0.0213(9) 0.0255(9) -0.0012(7) 0.0003(7) -0.0018(7)
C26 0.0270(10) 0.0292(10) 0.0268(10) -0.0035(8) 0.0003(8) -0.0038(8)
C27 0.0227(10) 0.0452(13) 0.0316(11) 0.0043(9) 0.0021(8) -0.0089(9)
C28 0.0328(11) 0.0318(11) 0.0248(10) 0.0024(8) 0.0018(8) 0.0083(9)
C29 0.0487(15) 0.0615(17) 0.0319(12) 0.0047(11) 0.0130(11) 0.0073(13)
C30 0.0485(15) 0.0437(13) 0.0367(13) -0.0168(10) -0.0054(11) 0.0063(12)
C31 0.0217(10) 0.0279(10) 0.0292(10) -0.0073(8) 0.0001(8) 0.0005(8)
C32 0.0291(12) 0.0458(14) 0.0469(14) 0.0053(11) -0.0062(10) -0.0066(10)
C33 0.0308(13) 0.0523(16) 0.0549(15) -0.0007(12) -0.0019(11) -0.0136(11)
C34 0.0264(12) 0.0458(14) 0.0559(15) -0.0191(12) -0.0080(10) 0.0024(10)
C35 0.0440(15) 0.0402(13) 0.0521(15) -0.0141(11) -0.0198(12) 0.0132(12)
C36 0.0415(13) 0.0304(11) 0.0395(12) -0.0066(9) -0.0068(10) 0.0047(10)
C37 0.0200(10) 0.0254(10) 0.0369(11) -0.0032(8) 0.0096(8) -0.0010(8)
C38 0.0305(12) 0.0449(13) 0.0341(11) -0.0005(10) 0.0059(9) -0.0062(10)
C39 0.0389(14) 0.0538(16) 0.0429(13) 0.0122(11) 0.0114(11) -0.0010(12)
C40 0.0312(12) 0.0372(13) 0.0587(15) 0.0085(11) 0.0166(11) -0.0047(10)
C41 0.0180(10) 0.0375(12) 0.0628(15) -0.0014(11) 0.0033(10) -0.0049(9)
C42 0.0221(10) 0.0318(11) 0.0453(12) 0.0024(9) 0.0013(9) 0.0017(9)
N43 0.0220(8) 0.0236(8) 0.0358(9) 0.0074(7) 0.0018(7) -0.0028(7)
C44 0.0211(10) 0.0224(10) 0.0462(13) 0.0060(9) -0.0010(9) -0.0020(8)
C51 0.0574(19) 0.067(2) 0.0636(19) 0.0216(16) -0.0077(15) -0.0088(16)
C52 0.0619(17) 0.0345(13) 0.0406(13) -0.0006(10) -0.0131(12) 0.0050(12)
C53 0.0326(12) 0.0356(12) 0.0396(12) -0.0095(9) -0.0035(10) 0.0027(9)

loop_
_atom_type_symbol
_atom_type_description
_atom_type_scat_dispersion_real
_atom_type_scat_dispersion_imag
_atom_type_scat_source
C C 0.0033 0.0016 'International Tables Vol C Tables 4.2.6.8 and 6.1.1.4'
H H 0.0000 0.0000 'International Tables Vol C Tables 4.2.6.8 and 6.1.1.4'
N N 0.0061 0.0033 'International Tables Vol C Tables 4.2.6.8 and 6.1.1.4'
S S 0.1246 0.1234 'International Tables Vol C Tables 4.2.6.8 and 6.1.1.4'
Ge Ge 0.1547 1.8001 'International Tables Vol C Tables 4.2.6.8 and 6.1.1.4'

loop_
_geom_angle_atom_site_label_1
_geom_angle_atom_site_label_2
_geom_angle_atom_site_label_3
_geom_angle
_geom_angle_site_symmetry_1
_geom_angle_site_symmetry_3
_geom_angle_publ_flag
N43 Ge1 C1 111.52(7) . . ?
N43 Ge1 S2 105.44(6) . . ?
C1 Ge1 S2 113.81(6) . . ?
N43 Ge1 S1 112.70(6) . . ?
C1 Ge1 S1 102.18(5) . . ?
S2 Ge1 S1 111.43(2) . . ?
C31 S1 Ge1 106.44(7) . . ?
C37 S2 Ge1 102.43(7) . . ?
C2 C1 C6 119.16(16) . . ?
C2 C1 Ge1 121.05(13) . . ?
C6 C1 Ge1 119.66(13) . . ?
C3 C2 C1 119.52(17) . . ?
C3 C2 C7 115.49(16) . . ?
C1 C2 C7 124.83(16) . . ?
C4 C3 C2 121.25(17) . . ?
C4 C3 H3 119.4 . . ?
C2 C3 H3 119.4 . . ?
C3 C4 C5 119.08(18) . . ?
C3 C4 H4 120.5 . . ?
C5 C4 H4 120.5 . . ?
C4 C5 C6 121.47(18) . . ?
C4 C5 H5 119.3 . . ?
C6 C5 H5 119.3 . . ?
C5 C6 C1 119.40(16) . . ?
C5 C6 C19 115.57(16) . . ?
C1 C6 C19 124.77(16) . . ?
C12 C7 C8 120.80(17) . . ?
C12 C7 C2 120.26(17) . . ?
C8 C7 C2 118.59(17) . . ?
C9 C8 C7 118.61(18) . . ?
C9 C8 C13 119.78(18) . . ?
C7 C8 C13 121.55(17) . . ?
C10 C9 C8 120.86(19) . . ?
C10 C9 H9 119.6 . . ?
C8 C9 H9 119.6 . . ?
C9 C10 C11 120.23(19) . . ?
C9 C10 H10 119.9 . . ?
C11 C10 H10 119.9 . . ?
C10 C11 C12 121.18(19) . . ?
C10 C11 H11 119.4 . . ?
C12 C11 H11 119.4 . . ?
C11 C12 C7 118.31(18) . . ?
C11 C12 C16 120.66(18) . . ?
C7 C12 C16 120.91(17) . . ?
C8 C13 C14 113.26(19) . . ?
C8 C13 C15 110.53(17) . . ?
C14 C13 C15 109.86(18) . . ?
C8 C13 H13 107.7 . . ?
C14 C13 H13 107.7 . . ?
C15 C13 H13 107.7 . . ?
C13 C14 H14A 109.5 . . ?
C13 C14 H14B 109.5 . . ?
H14A C14 H14B 109.5 . . ?
C13 C14 H14C 109.5 . . ?
H14A C14 H14C 109.5 . . ?
H14B C14 H14C 109.5 . . ?
C13 C15 H15A 109.5 . . ?
C13 C15 H15B 109.5 . . ?
H15A C15 H15B 109.5 . . ?
C13 C15 H15C 109.5 . . ?
H15A C15 H15C 109.5 . . ?
H15B C15 H15C 109.5 . . ?
C12 C16 C17 112.77(17) . . ?
C12 C16 C18 110.08(17) . . ?
C17 C16 C18 109.67(17) . . ?
C12 C16 H16 108.1 . . ?
C17 C16 H16 108.1 . . ?
C18 C16 H16 108.1 . . ?
C16 C17 H17A 109.5 . . ?
C16 C17 H17B 109.5 . . ?
H17A C17 H17B 109.5 . . ?
C16 C17 H17C 109.5 . . ?
H17A C17 H17C 109.5 . . ?
H17B C17 H17C 109.5 . . ?
C16 C18 H18A 109.5 . . ?
C16 C18 H18B 109.5 . . ?
H18A C18 H18B 109.5 . . ?
C16 C18 H18C 109.5 . . ?
H18A C18 H18C 109.5 . . ?
H18B C18 H18C 109.5 . . ?
C20 C19 C24 120.86(17) . . ?
C20 C19 C6 121.19(16) . . ?
C24 C19 C6 117.74(16) . . ?
C21 C20 C19 118.43(17) . . ?
C21 C20 C25 119.39(17) . . ?
C19 C20 C25 122.12(17) . . ?
C22 C21 C20 121.06(18) . . ?
C22 C21 H21 119.5 . . ?
C20 C21 H21 119.5 . . ?
C23 C22 C21 120.06(18) . . ?
C23 C22 H22 120.0 . . ?
C21 C22 H22 120.0 . . ?
C22 C23 C24 120.90(18) . . ?
C22 C23 H23 119.6 . . ?
C24 C23 H23 119.6 . . ?
C23 C24 C19 118.69(18) . . ?
C23 C24 C28 119.44(17) . . ?
C19 C24 C28 121.84(17) . . ?
C20 C25 C27 109.89(16) . . ?
C20 C25 C26 112.66(16) . . ?
C27 C25 C26 109.89(17) . . ?
C20 C25 H25 108.1 . . ?
C27 C25 H25 108.1 . . ?
C26 C25 H25 108.1 . . ?
C25 C26 H26A 109.5 . . ?
C25 C26 H26B 109.5 . . ?
H26A C26 H26B 109.5 . . ?
C25 C26 H26C 109.5 . . ?
H26A C26 H26C 109.5 . . ?
H26B C26 H26C 109.5 . . ?
C25 C27 H27A 109.5 . . ?
C25 C27 H27B 109.5 . . ?
H27A C27 H27B 109.5 . . ?
C25 C27 H27C 109.5 . . ?
H27A C27 H27C 109.5 . . ?
H27B C27 H27C 109.5 . . ?
C24 C28 C29 113.34(19) . . ?
C24 C28 C30 109.66(18) . . ?
C29 C28 C30 111.2(2) . . ?
C24 C28 H28 107.5 . . ?
C29 C28 H28 107.5 . . ?
C30 C28 H28 107.5 . . ?
C28 C29 H29A 109.5 . . ?
C28 C29 H29B 109.5 . . ?
H29A C29 H29B 109.5 . . ?
C28 C29 H29C 109.5 . . ?
H29A C29 H29C 109.5 . . ?
H29B C29 H29C 109.5 . . ?
C28 C30 H30A 109.5 . . ?
C28 C30 H30B 109.5 . . ?
H30A C30 H30B 109.5 . . ?
C28 C30 H30C 109.5 . . ?
H30A C30 H30C 109.5 . . ?
H30B C30 H30C 109.5 . . ?
C32 C31 C36 119.4(2) . . ?
C32 C31 S1 123.38(17) . . ?
C36 C31 S1 117.06(17) . . ?
C31 C32 C33 119.9(2) . . ?
C31 C32 H32 120.0 . . ?
C33 C32 H32 120.0 . . ?
C34 C33 C32 120.8(3) . . ?
C34 C33 H33 119.6 . . ?
C32 C33 H33 119.6 . . ?
C33 C34 C35 119.4(2) . . ?
C33 C34 H34 120.3 . . ?
C35 C34 H34 120.3 . . ?
C36 C35 C34 120.1(2) . . ?
C36 C35 H35 119.9 . . ?
C34 C35 H35 119.9 . . ?
C35 C36 C31 120.3(2) . . ?
C35 C36 H36 119.8 . . ?
C31 C36 H36 119.8 . . ?
C38 C37 C42 120.1(2) . . ?
C38 C37 S2 120.77(17) . . ?
C42 C37 S2 118.88(17) . . ?
C37 C38 C39 119.5(2) . . ?
C37 C38 H38 120.3 . . ?
C39 C38 H38 120.3 . . ?
C40 C39 C38 120.1(2) . . ?
C40 C39 H39 120.0 . . ?
C38 C39 H39 120.0 . . ?
C41 C40 C39 120.7(2) . . ?
C41 C40 H40 119.7 . . ?
C39 C40 H40 119.7 . . ?
C40 C41 C42 120.2(2) . . ?
C40 C41 H41 119.9 . . ?
C42 C41 H41 119.9 . . ?
C37 C42 C41 119.4(2) . . ?
C37 C42 H42 120.3 . . ?
C41 C42 H42 120.3 . . ?
C44 N43 Ge1 120.28(16) . . ?
N43 C44 H44A 124.7(16) . . ?
N43 C44 H44B 121.7(17) . . ?
H44A C44 H44B 114(2) . . ?
C52 C51 H51A 109.5 . . ?
C52 C51 H51B 109.5 . . ?
H51A C51 H51B 109.5 . . ?
C52 C51 H51C 109.5 . . ?
H51A C51 H51C 109.5 . . ?
H51B C51 H51C 109.5 . . ?
C53 C52 C51 111.5(2) . . ?
C53 C52 H52A 109.3 . . ?
C51 C52 H52A 109.3 . . ?
C53 C52 H52B 109.3 . . ?
C51 C52 H52B 109.3 . . ?
H52A C52 H52B 108.0 . . ?
C53 C53 C52 112.3(3) 5_556 . ?
C53 C53 H53A 109.1 5_556 . ?
C52 C53 H53A 109.1 . . ?
C53 C53 H53B 109.1 5_556 . ?
C52 C53 H53B 109.1 . . ?
H53A C53 H53B 107.9 . . ?

loop_
_geom_bond_atom_site_label_1
_geom_bond_atom_site_label_2
_geom_bond_distance
_geom_bond_site_symmetry_2
_geom_bond_publ_flag
Ge1 N43 1.8618(17) . ?
Ge1 C1 1.9697(18) . ?
Ge1 S2 2.2226(6) . ?
Ge1 S1 2.2527(6) . ?
S1 C31 1.783(2) . ?
S2 C37 1.788(2) . ?
C1 C2 1.407(2) . ?
C1 C6 1.412(3) . ?
C2 C3 1.397(3) . ?
C2 C7 1.501(3) . ?
C3 C4 1.383(3) . ?
C3 H3 0.9500 . ?
C4 C5 1.386(3) . ?
C4 H4 0.9500 . ?
C5 C6 1.392(3) . ?
C5 H5 0.9500 . ?
C6 C19 1.505(3) . ?
C7 C12 1.410(3) . ?
C7 C8 1.412(3) . ?
C8 C9 1.394(3) . ?
C8 C13 1.525(3) . ?
C9 C10 1.382(3) . ?
C9 H9 0.9500 . ?
C10 C11 1.385(3) . ?
C10 H10 0.9500 . ?
C11 C12 1.392(3) . ?
C11 H11 0.9500 . ?
C12 C16 1.519(3) . ?
C13 C14 1.532(3) . ?
C13 C15 1.535(3) . ?
C13 H13 1.0000 . ?
C14 H14A 0.9800 . ?
C14 H14B 0.9800 . ?
C14 H14C 0.9800 . ?
C15 H15A 0.9800 . ?
C15 H15B 0.9800 . ?
C15 H15C 0.9800 . ?
C16 C17 1.532(3) . ?
C16 C18 1.535(3) . ?
C16 H16 1.0000 . ?
C17 H17A 0.9800 . ?
C17 H17B 0.9800 . ?
C17 H17C 0.9800 . ?
C18 H18A 0.9800 . ?
C18 H18B 0.9800 . ?
C18 H18C 0.9800 . ?
C19 C20 1.402(3) . ?
C19 C24 1.411(3) . ?
C20 C21 1.398(3) . ?
C20 C25 1.525(3) . ?
C21 C22 1.385(3) . ?
C21 H21 0.9500 . ?
C22 C23 1.382(3) . ?
C22 H22 0.9500 . ?
C23 C24 1.393(3) . ?
C23 H23 0.9500 . ?
C24 C28 1.523(3) . ?
C25 C27 1.529(3) . ?
C25 C26 1.534(3) . ?
C25 H25 1.0000 . ?
C26 H26A 0.9800 . ?
C26 H26B 0.9800 . ?
C26 H26C 0.9800 . ?
C27 H27A 0.9800 . ?
C27 H27B 0.9800 . ?
C27 H27C 0.9800 . ?
C28 C29 1.527(3) . ?
C28 C30 1.536(3) . ?
C28 H28 1.0000 . ?
C29 H29A 0.9800 . ?
C29 H29B 0.9800 . ?
C29 H29C 0.9800 . ?
C30 H30A 0.9800 . ?
C30 H30B 0.9800 . ?
C30 H30C 0.9800 . ?
C31 C32 1.379(3) . ?
C31 C36 1.391(3) . ?
C32 C33 1.405(3) . ?
C32 H32 0.9500 . ?
C33 C34 1.359(4) . ?
C33 H33 0.9500 . ?
C34 C35 1.401(4) . ?
C34 H34 0.9500 . ?
C35 C36 1.384(4) . ?
C35 H35 0.9500 . ?
C36 H36 0.9500 . ?
C37 C38 1.387(3) . ?
C37 C42 1.388(3) . ?
C38 C39 1.394(3) . ?
C38 H38 0.9500 . ?
C39 C40 1.377(4) . ?
C39 H39 0.9500 . ?
C40 C41 1.367(4) . ?
C40 H40 0.9500 . ?
C41 C42 1.397(3) . ?
C41 H41 0.9500 . ?
C42 H42 0.9500 . ?
N43 C44 1.258(3) . ?
C44 H44A 1.00(3) . ?
C44 H44B 0.95(3) . ?
C51 C52 1.530(4) . ?
C51 H51A 0.9800 . ?
C51 H51B 0.9800 . ?
C51 H51C 0.9800 . ?
C52 C53 1.522(3) . ?
C52 H52A 0.9900 . ?
C52 H52B 0.9900 . ?
C53 C53 1.500(5) 5_556 ?
C53 H53A 0.9900 . ?
C53 H53B 0.9900 . ?
